data_2236140
loop_
_publ_author_name
'Fun, Hoong-Kun'
'Chantrapromma, Suchada'
'Supriadin, Asep'
'Harneti, Desi'
'Supratman, Unang'

_publ_section_title
;
 3-<i>epi</i>-Dammarenediol II 1.075 hydrate: a dammarane triterpene from
 the bark of <i>Aglaia eximia</i>
;
_journal_coeditor_code BV2209
_journal_issue 11
_journal_name_full 'Acta Crystallographica Section E'
_journal_page_first o3089
_journal_page_last o3090
_journal_paper_doi 10.1107/S1600536812040366
_journal_volume 68
_journal_year 2012
_chemical_formula_iupac 'C30 H52 O2, 1.075H2 O'
_chemical_formula_moiety 'C30 H52 O2, 1.075(H2 O)'
_chemical_formula_sum 'C30 H54.14 O3.07'
_chemical_formula_weight 463.99
_chemical_name_common
;
3-<i>epi</i>-Dammarenediol II 1.075 hydrate
;
_chemical_name_systematic
;
3\a,20(<i>S</i>)-Dihydroxydammar-24-ene 1.075 hydrate
;
_space_group_IT_number 77
_symmetry_cell_setting tetragonal
_symmetry_space_group_name_Hall 'P 4c'
_symmetry_space_group_name_H-M 'P 42'
_atom_sites_solution_hydrogens geom
_atom_sites_solution_primary direct
_atom_sites_solution_secondary difmap
_audit_creation_method SHELXL-97
_cell_angle_alpha 90.00
_cell_angle_beta 90.00
_cell_angle_gamma 90.00
_cell_formula_units_Z 4
_cell_length_a 19.9481(13)
_cell_length_b 19.9481(13)
_cell_length_c 7.3410(7)
_cell_measurement_reflns_used 4543
_cell_measurement_temperature 100
_cell_measurement_theta_max 29.99
_cell_measurement_theta_min 2.04
_cell_volume 2921.2(4)
_computing_cell_refinement 'SAINT (Bruker, 2009)'
_computing_data_collection 'APEX2 (Bruker, 2009)'
_computing_data_reduction 'SAINT (Bruker, 2009)'
_computing_molecular_graphics 'SHELXTL (Sheldrick, 2008)'
_computing_publication_material
;
SHELXTL (Sheldrick, 2008) and PLATON (Spek, 2009)
;
_computing_structure_refinement 'SHELXTL (Sheldrick, 2008)'
_computing_structure_solution 'SHELXTL (Sheldrick, 2008)'
_diffrn_ambient_temperature 100
_diffrn_measured_fraction_theta_full 0.995
_diffrn_measured_fraction_theta_max 0.995
_diffrn_measurement_device_type 'Bruker APEX Duo CCD area-detector'
_diffrn_measurement_method '\f and \w scans'
_diffrn_radiation_monochromator graphite
_diffrn_radiation_source 'sealed tube'
_diffrn_radiation_type MoK\a
_diffrn_radiation_wavelength 0.71073
_diffrn_reflns_av_R_equivalents 0.0635
_diffrn_reflns_av_sigmaI/netI 0.0473
_diffrn_reflns_limit_h_max 27
_diffrn_reflns_limit_h_min -28
_diffrn_reflns_limit_k_max 28
_diffrn_reflns_limit_k_min -22
_diffrn_reflns_limit_l_max 10
_diffrn_reflns_limit_l_min -10
_diffrn_reflns_number 24864
_diffrn_reflns_theta_full 29.99
_diffrn_reflns_theta_max 29.99
_diffrn_reflns_theta_min 2.04
_diffrn_standards_number 0
_exptl_absorpt_coefficient_mu 0.066
_exptl_absorpt_correction_T_max 0.9935
_exptl_absorpt_correction_T_min 0.9747
_exptl_absorpt_correction_type multi-scan
_exptl_absorpt_process_details '(SADABS; Bruker, 2009)'
_exptl_crystal_colour colourless
_exptl_crystal_density_diffrn 1.055
_exptl_crystal_density_method 'not measured'
_exptl_crystal_description Needle
_exptl_crystal_F_000 1035
_exptl_crystal_size_max 0.39
_exptl_crystal_size_mid 0.11
_exptl_crystal_size_min 0.10
_refine_diff_density_max 0.715
_refine_diff_density_min -0.477
_refine_ls_abs_structure_details nd
_refine_ls_extinction_method none
_refine_ls_goodness_of_fit_ref 1.073
_refine_ls_hydrogen_treatment constr
_refine_ls_matrix_type full
_refine_ls_number_parameters 332
_refine_ls_number_reflns 4543
_refine_ls_number_restraints 1
_refine_ls_restrained_S_all 1.073
_refine_ls_R_factor_all 0.0698
_refine_ls_R_factor_gt 0.0582
_refine_ls_shift/su_max 0.000
_refine_ls_shift/su_mean 0.000
_refine_ls_structure_factor_coef Fsqd
_refine_ls_weighting_details 'calc w=1/[\s^2^(Fo^2^)+(0.1014P)^2^+0.4141P] where P=(Fo^2^+2Fc^2^)/3'
_refine_ls_weighting_scheme calc
_refine_ls_wR_factor_gt 0.1502
_refine_ls_wR_factor_ref 0.1616
_reflns_number_gt 3887
_reflns_number_total 4543
_reflns_threshold_expression I>2\s(I)
_cod_data_source_file bv2209.cif
_cod_data_source_block I
_cod_original_cell_volume 2921.2(5)
_cod_database_code 2236140

loop_
_symmetry_equiv_pos_as_xyz
'x, y, z'
'-x, -y, z'
'-y, x, z+1/2'
'y, -x, z+1/2'

loop_
_atom_site_type_symbol
_atom_site_label
_atom_site_fract_x
_atom_site_fract_y
_atom_site_fract_z
_atom_site_U_iso_or_equiv
_atom_site_adp_type
_atom_site_calc_flag
_atom_site_refinement_flags
_atom_site_occupancy
_atom_site_symmetry_multiplicity
_atom_site_disorder_assembly
_atom_site_disorder_group
O O1 0.40685(8) 0.04934(8) 0.2210(3) 0.0194(4) Uani d . 1 1 . .
H H1O1 0.3988 0.0883 0.2587 0.023 Uiso d R 1 1 . .
O O2 0.09002(8) 0.45212(8) 0.2073(3) 0.0202(4) Uani d . 1 1 . .
H H1O2 0.0731 0.4721 0.2969 0.024 Uiso d R 1 1 . .
C C1 0.30479(11) 0.12044(11) 0.0082(4) 0.0158(4) Uani d . 1 1 . .
H H1A 0.2901 0.1373 -0.1122 0.019 Uiso calc R 1 1 . .
H H1B 0.3454 0.1457 0.0439 0.019 Uiso calc R 1 1 . .
C C2 0.32266(12) 0.04584(12) -0.0089(3) 0.0175(5) Uani d . 1 1 . .
H H2A 0.2832 0.0208 -0.0543 0.021 Uiso calc R 1 1 . .
H H2B 0.3593 0.0404 -0.0987 0.021 Uiso calc R 1 1 . .
C C3 0.34456(12) 0.01670(11) 0.1731(4) 0.0160(4) Uani d . 1 1 . .
H H3A 0.3534 -0.0323 0.1566 0.019 Uiso calc R 1 1 . .
C C4 0.29152(12) 0.02521(11) 0.3236(4) 0.0155(4) Uani d . 1 1 . .
C C5 0.27016(11) 0.10018(11) 0.3325(3) 0.0133(4) Uani d . 1 1 . .
H H5A 0.3118 0.1245 0.3697 0.016 Uiso calc R 1 1 . .
C C6 0.21933(12) 0.11581(11) 0.4842(4) 0.0164(4) Uani d . 1 1 . .
H H6A 0.1741 0.1007 0.4466 0.020 Uiso calc R 1 1 . .
H H6B 0.2319 0.0914 0.5965 0.020 Uiso calc R 1 1 . .
C C7 0.21811(12) 0.19144(11) 0.5223(4) 0.0164(4) Uani d . 1 1 . .
H H7A 0.2623 0.2051 0.5715 0.020 Uiso calc R 1 1 . .
H H7B 0.1840 0.2007 0.6170 0.020 Uiso calc R 1 1 . .
C C8 0.20235(11) 0.23448(11) 0.3524(3) 0.0135(4) Uani d . 1 1 . .
C C9 0.24808(11) 0.21167(10) 0.1905(3) 0.0132(4) Uani d . 1 1 . .
H H9A 0.2946 0.2217 0.2330 0.016 Uiso calc R 1 1 . .
C C10 0.24882(11) 0.13407(11) 0.1492(3) 0.0137(4) Uani d . 1 1 . .
C C11 0.23870(12) 0.25678(11) 0.0224(4) 0.0164(4) Uani d . 1 1 . .
H H11A 0.1925 0.2511 -0.0247 0.020 Uiso calc R 1 1 . .
H H11B 0.2702 0.2423 -0.0742 0.020 Uiso calc R 1 1 . .
C C12 0.25087(12) 0.33151(11) 0.0648(4) 0.0167(4) Uani d . 1 1 . .
H H12A 0.2982 0.3385 0.1008 0.020 Uiso calc R 1 1 . .
H H12B 0.2418 0.3589 -0.0450 0.020 Uiso calc R 1 1 . .
C C13 0.20444(11) 0.35310(11) 0.2196(3) 0.0142(4) Uani d . 1 1 . .
H H13A 0.1576 0.3429 0.1800 0.017 Uiso calc R 1 1 . .
C C14 0.21829(11) 0.31048(11) 0.3922(3) 0.0136(4) Uani d . 1 1 . .
C C15 0.17269(12) 0.34658(12) 0.5301(4) 0.0185(5) Uani d . 1 1 . .
H H15A 0.1845 0.3342 0.6567 0.022 Uiso calc R 1 1 . .
H H15B 0.1249 0.3357 0.5083 0.022 Uiso calc R 1 1 . .
C C16 0.18674(13) 0.42168(11) 0.4941(4) 0.0183(5) Uani d . 1 1 . .
H H16A 0.2245 0.4376 0.5703 0.022 Uiso calc R 1 1 . .
H H16B 0.1466 0.4490 0.5218 0.022 Uiso calc R 1 1 . .
C C17 0.20495(12) 0.42675(11) 0.2870(4) 0.0156(4) Uani d . 1 1 . .
H H17A 0.2518 0.4442 0.2769 0.019 Uiso calc R 1 1 . .
C C18 0.12704(11) 0.22514(12) 0.3090(4) 0.0183(5) Uani d . 1 1 . .
H H18A 0.1002 0.2512 0.3956 0.022 Uiso calc R 1 1 . .
H H18B 0.1153 0.1776 0.3190 0.022 Uiso calc R 1 1 . .
H H18C 0.1179 0.2408 0.1849 0.022 Uiso calc R 1 1 . .
C C19 0.18212(12) 0.10878(12) 0.0669(4) 0.0185(5) Uani d . 1 1 . .
H H19A 0.1909 0.0699 -0.0113 0.022 Uiso calc R 1 1 . .
H H19B 0.1616 0.1446 -0.0054 0.022 Uiso calc R 1 1 . .
H H19C 0.1516 0.0958 0.1654 0.022 Uiso calc R 1 1 . .
C C20 0.15827(12) 0.47476(11) 0.1821(4) 0.0166(5) Uani d . 1 1 . .
C C21 0.17162(13) 0.47347(13) -0.0233(4) 0.0217(5) Uani d . 1 1 . .
H H21A 0.1578 0.4300 -0.0731 0.026 Uiso calc R 1 1 . .
H H21B 0.2196 0.4803 -0.0458 0.026 Uiso calc R 1 1 . .
H H21C 0.1460 0.5093 -0.0824 0.026 Uiso calc R 1 1 . .
C C22 0.16225(13) 0.54729(12) 0.2552(4) 0.0219(5) Uani d . 1 1 A .
H H22A 0.1308 0.5752 0.1838 0.026 Uiso calc R 1 1 . .
H H22B 0.1462 0.5472 0.3828 0.026 Uiso calc R 1 1 . .
C C23 0.23106(15) 0.58110(14) 0.2509(7) 0.0405(9) Uani d . 1 1 . .
H H23A 0.2262 0.6298 0.2290 0.049 Uiso calc PR 0.505(14) 1 A 1
H H23B 0.2590 0.5618 0.1526 0.049 Uiso calc PR 0.505(14) 1 A 1
H H23C 0.2503 0.5715 0.1294 0.049 Uiso d PR 0.495(14) 1 A 2
H H23D 0.2227 0.6300 0.2552 0.049 Uiso d PR 0.495(14) 1 A 2
C C24 0.2660(5) 0.5675(4) 0.4513(17) 0.0405(9) Uani d P 0.505(14) 1 A 1
H H24A 0.2382 0.5748 0.5545 0.049 Uiso calc PR 0.505(14) 1 A 1
C C25 0.3285(5) 0.5474(5) 0.486(2) 0.053(3) Uani d P 0.505(14) 1 A 1
C C26 0.3527(5) 0.5366(8) 0.680(2) 0.083(4) Uani d P 0.505(14) 1 A 1
H H26A 0.3176 0.5503 0.7651 0.100 Uiso calc PR 0.505(14) 1 A 1
H H26B 0.3931 0.5634 0.7008 0.100 Uiso calc PR 0.505(14) 1 A 1
H H26C 0.3631 0.4890 0.6978 0.100 Uiso calc PR 0.505(14) 1 A 1
C C27 0.3782(5) 0.5330(7) 0.339(2) 0.083(4) Uani d P 0.505(14) 1 A 1
H H27A 0.3692 0.4886 0.2867 0.100 Uiso calc PR 0.505(14) 1 A 1
H H27B 0.4237 0.5339 0.3894 0.100 Uiso calc PR 0.505(14) 1 A 1
H H27C 0.3744 0.5670 0.2429 0.100 Uiso calc PR 0.505(14) 1 A 1
C C24A 0.2789(4) 0.5695(4) 0.3779(19) 0.041(3) Uani d P 0.495(14) 1 A 2
H H24B 0.2655 0.5767 0.5006 0.050 Uiso calc PR 0.495(14) 1 A 2
C C25A 0.3409(4) 0.5498(5) 0.355(3) 0.073(5) Uani d P 0.495(14) 1 A 2
C C26A 0.3867(5) 0.5364(7) 0.512(3) 0.111(6) Uani d P 0.495(14) 1 A 2
H H26D 0.3610 0.5374 0.6262 0.133 Uiso calc PR 0.495(14) 1 A 2
H H26E 0.4217 0.5708 0.5165 0.133 Uiso calc PR 0.495(14) 1 A 2
H H26F 0.4074 0.4922 0.4977 0.133 Uiso calc PR 0.495(14) 1 A 2
C C27A 0.3696(5) 0.5328(8) 0.159(3) 0.111(6) Uani d P 0.495(14) 1 A 2
H H27D 0.4145 0.5521 0.1466 0.133 Uiso calc PR 0.495(14) 1 A 2
H H27E 0.3400 0.5517 0.0662 0.133 Uiso calc PR 0.495(14) 1 A 2
H H27F 0.3720 0.4840 0.1444 0.133 Uiso calc PR 0.495(14) 1 A 2
C C28 0.32341(12) 0.00442(12) 0.5058(4) 0.0188(5) Uani d . 1 1 . .
H H28A 0.3460 -0.0389 0.4914 0.023 Uiso calc R 1 1 . .
H H28B 0.2884 0.0006 0.5990 0.023 Uiso calc R 1 1 . .
H H28C 0.3561 0.0384 0.5433 0.023 Uiso calc R 1 1 . .
C C29 0.23313(13) -0.02388(12) 0.2882(4) 0.0212(5) Uani d . 1 1 . .
H H29A 0.2497 -0.0701 0.2956 0.025 Uiso calc R 1 1 . .
H H29B 0.2146 -0.0157 0.1666 0.025 Uiso calc R 1 1 . .
H H29C 0.1981 -0.0170 0.3800 0.025 Uiso calc R 1 1 . .
C C30 0.29122(12) 0.32099(12) 0.4601(4) 0.0188(5) Uani d . 1 1 . .
H H30A 0.3048 0.3675 0.4376 0.023 Uiso calc R 1 1 . .
H H30B 0.3213 0.2906 0.3945 0.023 Uiso calc R 1 1 . .
H H30C 0.2936 0.3115 0.5909 0.023 Uiso calc R 1 1 . .
O O1W 0.0000 0.5000 0.4726(4) 0.0189(5) Uani d S 1 2 . .
H H1W1 0.0159 0.5297 0.5419 0.023 Uiso d R 1 1 . .
O O2W 0.0000 0.5000 0.9617(4) 0.0187(5) Uani d S 1 2 . .
H H1W2 0.0278 0.4839 1.0342 0.022 Uiso d R 1 1 . .
O O3W 0.967(2) 0.016(2) 0.858(7) 0.069(12) Uiso d P 0.07 1 . .
H H1W3 0.9518 0.0223 0.9645 0.083 Uiso d PR 0.07 1 . .
H H2W3 1.0084 0.0055 0.8469 0.083 Uiso d PR 0.07 1 . .

loop_
_atom_site_aniso_label
_atom_site_aniso_U_11
_atom_site_aniso_U_22
_atom_site_aniso_U_33
_atom_site_aniso_U_12
_atom_site_aniso_U_13
_atom_site_aniso_U_23
O1 0.0211(8) 0.0185(8) 0.0188(9) 0.0018(6) -0.0003(7) -0.0031(7)
O2 0.0176(8) 0.0214(8) 0.0215(10) 0.0016(6) -0.0002(7) -0.0016(8)
C1 0.0201(10) 0.0153(9) 0.0119(11) 0.0026(8) 0.0011(9) 0.0000(9)
C2 0.0245(11) 0.0172(10) 0.0108(11) 0.0040(8) 0.0002(9) -0.0032(9)
C3 0.0209(10) 0.0133(9) 0.0139(11) 0.0034(8) -0.0001(9) -0.0017(8)
C4 0.0196(10) 0.0134(9) 0.0136(11) 0.0006(8) 0.0001(9) -0.0001(9)
C5 0.0160(10) 0.0150(9) 0.0089(10) 0.0004(7) -0.0002(8) -0.0010(8)
C6 0.0202(10) 0.0152(9) 0.0139(12) 0.0008(8) 0.0035(9) 0.0002(9)
C7 0.0219(10) 0.0170(10) 0.0103(10) 0.0013(8) 0.0028(9) 0.0012(9)
C8 0.0143(9) 0.0163(10) 0.0098(10) 0.0021(7) 0.0006(8) 0.0009(8)
C9 0.0155(9) 0.0135(9) 0.0106(11) 0.0013(7) -0.0004(8) -0.0006(8)
C10 0.0157(10) 0.0145(9) 0.0109(11) 0.0007(7) 0.0000(8) -0.0009(8)
C11 0.0220(10) 0.0162(10) 0.0109(11) 0.0038(8) 0.0015(9) 0.0000(9)
C12 0.0210(11) 0.0164(10) 0.0127(11) 0.0025(8) 0.0024(9) 0.0022(9)
C13 0.0168(9) 0.0146(9) 0.0112(11) 0.0022(7) -0.0013(9) -0.0018(9)
C14 0.0166(10) 0.0139(9) 0.0101(10) 0.0032(8) -0.0011(8) -0.0015(8)
C15 0.0244(11) 0.0179(10) 0.0133(11) 0.0044(8) 0.0029(9) -0.0017(9)
C16 0.0264(11) 0.0153(10) 0.0131(11) 0.0045(8) -0.0025(10) -0.0025(9)
C17 0.0181(10) 0.0135(9) 0.0151(11) 0.0013(7) -0.0005(9) -0.0029(9)
C18 0.0156(10) 0.0197(10) 0.0197(12) -0.0001(8) 0.0013(9) -0.0025(10)
C19 0.0183(10) 0.0205(10) 0.0167(12) -0.0009(8) -0.0063(9) -0.0021(9)
C20 0.0185(10) 0.0153(10) 0.0161(12) 0.0019(8) 0.0001(9) 0.0010(9)
C21 0.0266(12) 0.0228(11) 0.0157(12) 0.0060(9) 0.0029(10) 0.0043(10)
C22 0.0238(11) 0.0149(10) 0.0272(15) 0.0023(8) 0.0022(10) 0.0007(10)
C23 0.0309(14) 0.0176(11) 0.073(3) -0.0046(9) 0.0144(16) -0.0107(14)
C24 0.0309(14) 0.0176(11) 0.073(3) -0.0046(9) 0.0144(16) -0.0107(14)
C25 0.024(4) 0.047(4) 0.090(9) -0.003(3) -0.013(5) -0.006(5)
C26 0.040(4) 0.102(6) 0.108(9) 0.019(4) -0.029(4) -0.032(6)
C27 0.040(4) 0.102(6) 0.108(9) 0.019(4) -0.029(4) -0.032(6)
C24A 0.021(3) 0.022(3) 0.081(8) -0.006(2) -0.006(4) -0.007(4)
C25A 0.017(4) 0.036(4) 0.166(17) -0.003(3) 0.001(6) 0.007(7)
C26A 0.035(4) 0.091(6) 0.207(18) -0.008(3) -0.016(6) 0.018(8)
C27A 0.035(4) 0.091(6) 0.207(18) -0.008(3) -0.016(6) 0.018(8)
C28 0.0238(11) 0.0178(10) 0.0149(11) 0.0024(8) 0.0000(10) 0.0012(9)
C29 0.0261(12) 0.0150(10) 0.0224(13) -0.0030(9) -0.0012(10) -0.0004(10)
C30 0.0198(10) 0.0167(10) 0.0197(12) 0.0005(8) -0.0056(10) -0.0016(9)
O1W 0.0233(12) 0.0190(11) 0.0145(12) -0.0064(9) 0.000 0.000
O2W 0.0190(11) 0.0212(11) 0.0158(12) 0.0021(9) 0.000 0.000

loop_
_atom_type_symbol
_atom_type_description
_atom_type_scat_dispersion_real
_atom_type_scat_dispersion_imag
_atom_type_scat_source
C C 0.0033 0.0016 'International Tables Vol C Tables 4.2.6.8 and 6.1.1.4'
H H 0.0000 0.0000 'International Tables Vol C Tables 4.2.6.8 and 6.1.1.4'
O O 0.0106 0.0060 'International Tables Vol C Tables 4.2.6.8 and 6.1.1.4'

loop_
_geom_angle_atom_site_label_1
_geom_angle_atom_site_label_2
_geom_angle_atom_site_label_3
_geom_angle_site_symmetry_1
_geom_angle
C3 O1 H1O1 . 109.4
C20 O2 H1O2 . 109.3
C2 C1 C10 . 113.14(19)
C2 C1 H1A . 109.0
C10 C1 H1A . 109.0
C2 C1 H1B . 109.0
C10 C1 H1B . 109.0
H1A C1 H1B . 107.8
C3 C2 C1 . 111.4(2)
C3 C2 H2A . 109.3
C1 C2 H2A . 109.3
C3 C2 H2B . 109.3
C1 C2 H2B . 109.3
H2A C2 H2B . 108.0
O1 C3 C2 . 106.76(19)
O1 C3 C4 . 111.5(2)
C2 C3 C4 . 113.01(19)
O1 C3 H3A . 108.5
C2 C3 H3A . 108.5
C4 C3 H3A . 108.5
C28 C4 C3 . 108.07(19)
C28 C4 C29 . 106.7(2)
C3 C4 C29 . 109.2(2)
C28 C4 C5 . 109.61(19)
C3 C4 C5 . 108.92(18)
C29 C4 C5 . 114.21(19)
C6 C5 C4 . 113.93(19)
C6 C5 C10 . 110.83(18)
C4 C5 C10 . 116.96(19)
C6 C5 H5A . 104.5
C4 C5 H5A . 104.5
C10 C5 H5A . 104.5
C7 C6 C5 . 109.98(19)
C7 C6 H6A . 109.7
C5 C6 H6A . 109.7
C7 C6 H6B . 109.7
C5 C6 H6B . 109.7
H6A C6 H6B . 108.2
C6 C7 C8 . 113.7(2)
C6 C7 H7A . 108.8
C8 C7 H7A . 108.8
C6 C7 H7B . 108.8
C8 C7 H7B . 108.8
H7A C7 H7B . 107.7
C7 C8 C18 . 107.26(19)
C7 C8 C9 . 109.42(17)
C18 C8 C9 . 112.0(2)
C7 C8 C14 . 110.1(2)
C18 C8 C14 . 110.48(18)
C9 C8 C14 . 107.62(18)
C11 C9 C8 . 111.60(17)
C11 C9 C10 . 114.9(2)
C8 C9 C10 . 115.88(18)
C11 C9 H9A . 104.3
C8 C9 H9A . 104.3
C10 C9 H9A . 104.3
C19 C10 C1 . 107.6(2)
C19 C10 C5 . 115.41(19)
C1 C10 C5 . 107.65(18)
C19 C10 C9 . 112.78(18)
C1 C10 C9 . 107.94(18)
C5 C10 C9 . 105.14(19)
C9 C11 C12 . 112.6(2)
C9 C11 H11A . 109.1
C12 C11 H11A . 109.1
C9 C11 H11B . 109.1
C12 C11 H11B . 109.1
H11A C11 H11B . 107.8
C13 C12 C11 . 109.10(19)
C13 C12 H12A . 109.9
C11 C12 H12A . 109.9
C13 C12 H12B . 109.9
C11 C12 H12B . 109.9
H12A C12 H12B . 108.3
C12 C13 C17 . 120.0(2)
C12 C13 C14 . 110.19(18)
C17 C13 C14 . 104.92(19)
C12 C13 H13A . 107.0
C17 C13 H13A . 107.0
C14 C13 H13A . 107.0
C15 C14 C13 . 100.11(17)
C15 C14 C30 . 106.2(2)
C13 C14 C30 . 110.8(2)
C15 C14 C8 . 116.91(19)
C13 C14 C8 . 109.86(19)
C30 C14 C8 . 112.24(17)
C14 C15 C16 . 103.5(2)
C14 C15 H15A . 111.1
C16 C15 H15A . 111.1
C14 C15 H15B . 111.1
C16 C15 H15B . 111.1
H15A C15 H15B . 109.0
C15 C16 C17 . 105.70(19)
C15 C16 H16A . 110.6
C17 C16 H16A . 110.6
C15 C16 H16B . 110.6
C17 C16 H16B . 110.6
H16A C16 H16B . 108.7
C20 C17 C13 . 115.2(2)
C20 C17 C16 . 112.63(19)
C13 C17 C16 . 104.30(19)
C20 C17 H17A . 108.2
C13 C17 H17A . 108.2
C16 C17 H17A . 108.2
C8 C18 H18A . 109.5
C8 C18 H18B . 109.5
H18A C18 H18B . 109.5
C8 C18 H18C . 109.5
H18A C18 H18C . 109.5
H18B C18 H18C . 109.5
C10 C19 H19A . 109.5
C10 C19 H19B . 109.5
H19A C19 H19B . 109.5
C10 C19 H19C . 109.5
H19A C19 H19C . 109.5
H19B C19 H19C . 109.5
O2 C20 C21 . 106.5(2)
O2 C20 C17 . 108.10(19)
C21 C20 C17 . 112.1(2)
O2 C20 C22 . 107.25(18)
C21 C20 C22 . 110.4(2)
C17 C20 C22 . 112.2(2)
C20 C21 H21A . 109.5
C20 C21 H21B . 109.5
H21A C21 H21B . 109.5
C20 C21 H21C . 109.5
H21A C21 H21C . 109.5
H21B C21 H21C . 109.5
C23 C22 C20 . 116.9(2)
C23 C22 H22A . 108.1
C20 C22 H22A . 108.1
C23 C22 H22B . 108.1
C20 C22 H22B . 108.1
H22A C22 H22B . 107.3
C24A C23 C22 . 122.9(5)
C22 C23 C24 . 106.7(4)
C24A C23 H23A . 110.4
C22 C23 H23A . 110.4
C24 C23 H23A . 110.4
C24A C23 H23B . 92.3
C22 C23 H23B . 110.4
C24 C23 H23B . 110.4
H23A C23 H23B . 108.6
C24A C23 H23C . 108.3
C22 C23 H23C . 106.4
C24 C23 H23C . 127.4
H23A C23 H23C . 94.6
C24A C23 H23D . 105.4
C22 C23 H23D . 106.4
C24 C23 H23D . 101.8
H23B C23 H23D . 120.1
H23C C23 H23D . 106.5
C25 C24 C23 . 127.9(9)
C25 C24 H24A . 116.1
C23 C24 H24A . 116.1
C24 C25 C27 . 122.6(12)
C24 C25 C26 . 121.3(12)
C27 C25 C26 . 116.1(8)
C25A C24A C23 . 129.1(13)
C25A C24A H24B . 115.5
C23 C24A H24B . 115.5
C24A C25A C26A . 122.3(17)
C24A C25A C27A . 121.4(14)
C26A C25A C27A . 116.1(11)
C25A C26A H26D . 109.5
C25A C26A H26E . 109.5
H26D C26A H26E . 109.5
C25A C26A H26F . 109.5
H26D C26A H26F . 109.5
H26E C26A H26F . 109.5
C25A C27A H27D . 109.5
C25A C27A H27E . 109.5
H27D C27A H27E . 109.5
C25A C27A H27F . 109.5
H27D C27A H27F . 109.5
H27E C27A H27F . 109.5
C4 C28 H28A . 109.5
C4 C28 H28B . 109.5
H28A C28 H28B . 109.5
C4 C28 H28C . 109.5
H28A C28 H28C . 109.5
H28B C28 H28C . 109.5
C4 C29 H29A . 109.5
C4 C29 H29B . 109.5
H29A C29 H29B . 109.5
C4 C29 H29C . 109.5
H29A C29 H29C . 109.5
H29B C29 H29C . 109.5
C14 C30 H30A . 109.5
C14 C30 H30B . 109.5
H30A C30 H30B . 109.5
C14 C30 H30C . 109.5
H30A C30 H30C . 109.5
H30B C30 H30C . 109.5
O3W O3W H1W3 2_755 113.1
H1W3 O3W H2W3 . 118.4

loop_
_geom_bond_atom_site_label_1
_geom_bond_atom_site_label_2
_geom_bond_site_symmetry_2
_geom_bond_distance
O1 C3 . 1.446(3)
O1 H1O1 . 0.8400
O2 C20 . 1.446(3)
O2 H1O2 . 0.8400
C1 C2 . 1.535(3)
C1 C10 . 1.547(3)
C1 H1A . 0.9900
C1 H1B . 0.9900
C2 C3 . 1.522(3)
C2 H2A . 0.9900
C2 H2B . 0.9900
C3 C4 . 1.539(3)
C3 H3A . 1.0000
C4 C28 . 1.538(4)
C4 C29 . 1.544(3)
C4 C5 . 1.557(3)
C5 C6 . 1.538(3)
C5 C10 . 1.565(3)
C5 H5A . 1.0000
C6 C7 . 1.535(3)
C6 H6A . 0.9900
C6 H6B . 0.9900
C7 C8 . 1.546(3)
C7 H7A . 0.9900
C7 H7B . 0.9900
C8 C18 . 1.547(3)
C8 C9 . 1.566(3)
C8 C14 . 1.577(3)
C9 C11 . 1.539(3)
C9 C10 . 1.577(3)
C9 H9A . 1.0000
C10 C19 . 1.546(3)
C11 C12 . 1.542(3)
C11 H11A . 0.9900
C11 H11B . 0.9900
C12 C13 . 1.528(3)
C12 H12A . 0.9900
C12 H12B . 0.9900
C13 C17 . 1.550(3)
C13 C14 . 1.551(3)
C13 H13A . 1.0000
C14 C15 . 1.540(3)
C14 C30 . 1.552(3)
C15 C16 . 1.547(3)
C15 H15A . 0.9900
C15 H15B . 0.9900
C16 C17 . 1.566(4)
C16 H16A . 0.9900
C16 H16B . 0.9900
C17 C20 . 1.542(3)
C17 H17A . 1.0000
C18 H18A . 0.9800
C18 H18B . 0.9800
C18 H18C . 0.9800
C19 H19A . 0.9800
C19 H19B . 0.9800
C19 H19C . 0.9800
C20 C21 . 1.531(4)
C20 C22 . 1.545(3)
C21 H21A . 0.9800
C21 H21B . 0.9800
C21 H21C . 0.9800
C22 C23 . 1.530(4)
C22 H22A . 0.9900
C22 H22B . 0.9900
C23 C24A . 1.354(11)
C23 C24 . 1.650(13)
C23 H23A . 0.9900
C23 H23B . 0.9900
C23 H23C . 0.9900
C23 H23D . 0.9899
C24 C25 . 1.335(13)
C24 H24A . 0.9500
C25 C27 . 1.496(19)
C25 C26 . 1.516(19)
C26 H26A . 0.9800
C26 H26B . 0.9800
C26 H26C . 0.9800
C27 H27A . 0.9800
C27 H27B . 0.9800
C27 H27C . 0.9800
C24A C25A . 1.309(12)
C24A H24B . 0.9500
C25A C26A . 1.50(3)
C25A C27A . 1.58(3)
C26A H26D . 0.9800
C26A H26E . 0.9800
C26A H26F . 0.9800
C27A H27D . 0.9800
C27A H27E . 0.9800
C27A H27F . 0.9800
C28 H28A . 0.9800
C28 H28B . 0.9800
C28 H28C . 0.9800
C29 H29A . 0.9800
C29 H29B . 0.9800
C29 H29C . 0.9800
C30 H30A . 0.9800
C30 H30B . 0.9800
C30 H30C . 0.9800
O1W H1W1 . 0.8422
O2W H1W2 . 0.8324
O3W O3W 2_755 1.45(9)
O3W H1W3 . 0.8496
O3W H2W3 . 0.8504

loop_
_geom_hbond_atom_site_label_D
_geom_hbond_atom_site_label_H
_geom_hbond_atom_site_label_A
_geom_hbond_site_symmetry_A
_geom_hbond_distance_DH
_geom_hbond_distance_HA
_geom_hbond_distance_DA
_geom_hbond_angle_DHA
_geom_hbond_publ_flag
O2 H1O2 O1W 1_555 0.84 2.02 2.816(3) 157 y
O1W H1W1 O1 4_565 0.84 1.94 2.783(3) 175 y
O2W H1W2 O2 1_556 0.83 1.89 2.718(3) 177 y

loop_
_geom_torsion_atom_site_label_1
_geom_torsion_atom_site_label_2
_geom_torsion_atom_site_label_3
_geom_torsion_atom_site_label_4
_geom_torsion
C10 C1 C2 C3 -57.8(3)
C1 C2 C3 O1 -66.0(2)
C1 C2 C3 C4 56.9(3)
O1 C3 C4 C28 -50.8(2)
C2 C3 C4 C28 -171.06(19)
O1 C3 C4 C29 -166.47(19)
C2 C3 C4 C29 73.3(2)
O1 C3 C4 C5 68.2(2)
C2 C3 C4 C5 -52.0(3)
C28 C4 C5 C6 -59.4(3)
C3 C4 C5 C6 -177.4(2)
C29 C4 C5 C6 60.3(3)
C28 C4 C5 C10 169.14(19)
C3 C4 C5 C10 51.1(3)
C29 C4 C5 C10 -71.2(3)
C4 C5 C6 C7 162.2(2)
C10 C5 C6 C7 -63.4(2)
C5 C6 C7 C8 56.5(3)
C6 C7 C8 C18 72.7(2)
C6 C7 C8 C9 -49.0(3)
C6 C7 C8 C14 -167.05(18)
C7 C8 C9 C11 -175.21(18)
C18 C8 C9 C11 66.0(2)
C14 C8 C9 C11 -55.6(2)
C7 C8 C9 C10 50.8(3)
C18 C8 C9 C10 -68.0(2)
C14 C8 C9 C10 170.35(18)
C2 C1 C10 C19 -72.2(2)
C2 C1 C10 C5 52.7(2)
C2 C1 C10 C9 165.77(19)
C6 C5 C10 C19 -63.9(3)
C4 C5 C10 C19 69.0(3)
C6 C5 C10 C1 175.91(17)
C4 C5 C10 C1 -51.2(2)
C6 C5 C10 C9 61.0(2)
C4 C5 C10 C9 -166.10(18)
C11 C9 C10 C19 -62.2(3)
C8 C9 C10 C19 70.3(3)
C11 C9 C10 C1 56.5(2)
C8 C9 C10 C1 -170.92(19)
C11 C9 C10 C5 171.24(18)
C8 C9 C10 C5 -56.2(2)
C8 C9 C11 C12 55.7(3)
C10 C9 C11 C12 -169.78(18)
C9 C11 C12 C13 -56.3(3)
C11 C12 C13 C17 -178.5(2)
C11 C12 C13 C14 59.5(2)
C12 C13 C14 C15 173.65(18)
C17 C13 C14 C15 43.1(2)
C12 C13 C14 C30 61.8(2)
C17 C13 C14 C30 -68.7(2)
C12 C13 C14 C8 -62.8(2)
C17 C13 C14 C8 166.71(17)
C7 C8 C14 C15 -68.6(2)
C18 C8 C14 C15 49.7(3)
C9 C8 C14 C15 172.24(19)
C7 C8 C14 C13 178.30(18)
C18 C8 C14 C13 -63.4(2)
C9 C8 C14 C13 59.1(2)
C7 C8 C14 C30 54.5(3)
C18 C8 C14 C30 172.8(2)
C9 C8 C14 C30 -64.6(3)
C13 C14 C15 C16 -44.8(2)
C30 C14 C15 C16 70.5(2)
C8 C14 C15 C16 -163.3(2)
C14 C15 C16 C17 30.3(2)
C12 C13 C17 C20 86.8(3)
C14 C13 C17 C20 -148.6(2)
C12 C13 C17 C16 -149.2(2)
C14 C13 C17 C16 -24.7(2)
C15 C16 C17 C20 122.2(2)
C15 C16 C17 C13 -3.4(2)
C13 C17 C20 O2 62.8(3)
C16 C17 C20 O2 -56.7(2)
C13 C17 C20 C21 -54.3(3)
C16 C17 C20 C21 -173.8(2)
C13 C17 C20 C22 -179.2(2)
C16 C17 C20 C22 61.4(3)
O2 C20 C22 C23 177.3(3)
C21 C20 C22 C23 -67.0(3)
C17 C20 C22 C23 58.8(3)
C20 C22 C23 C24A -80.0(6)
C20 C22 C23 C24 -93.2(4)
C24A C23 C24 C25 -12.1(11)
C22 C23 C24 C25 134.1(8)
C23 C24 C25 C27 -0.7(15)
C23 C24 C25 C26 -179.4(9)
C22 C23 C24A C25A 125.3(8)
C24 C23 C24A C25A 165(2)
C23 C24A C25A C26A -177.2(9)
C23 C24A C25A C27A -2.7(14)
